data_2208038
loop_
_publ_author_name
'Da-Tong Zhang'
'Fang-Gang Sun'
'Duan, Gui-Yun'
'Jian-Wu Wang'

_publ_section_title
;
 (<i>E</i>)-2-Chlorobenzaldehyde oxime
;
_journal_coeditor_code CV6636
_journal_issue 2
_journal_name_full 'Acta Crystallographica Section E'
_journal_page_first o715
_journal_page_last o716
_journal_paper_doi 10.1107/S1600536806001978
_journal_volume 62
_journal_year 2006
_chemical_formula_iupac 'C7 H6 Cl N O'
_chemical_formula_moiety 'C7 H6 Cl N O'
_chemical_formula_sum 'C7 H6 Cl N O'
_chemical_formula_weight 155.58
_chemical_name_systematic
;
(E)-2-Chlorobenzaldehyde oxime
;
_space_group_IT_number 14
_symmetry_cell_setting monoclinic
_symmetry_space_group_name_Hall '-P 2ybc'
_symmetry_space_group_name_H-M 'P 1 21/c 1'
_atom_sites_solution_hydrogens geom
_atom_sites_solution_primary direct
_atom_sites_solution_secondary difmap
_audit_creation_method SHELXL-97
_cell_angle_alpha 90.00
_cell_angle_beta 93.544(7)
_cell_angle_gamma 90.00
_cell_formula_units_Z 4
_cell_length_a 3.9231(19)
_cell_length_b 14.160(7)
_cell_length_c 12.895(6)
_cell_measurement_reflns_used 2273
_cell_measurement_temperature 298(2)
_cell_measurement_theta_max 26.299
_cell_measurement_theta_min 2.293
_cell_volume 715.0(6)
_computing_cell_refinement 'SAINT (Bruker, 1999)'
_computing_data_collection 'SMART (Bruker, 1998)'
_computing_data_reduction SAINT
_computing_molecular_graphics 'SHELXTL (Bruker, 1999)'
_computing_publication_material SHELXTL
_computing_structure_refinement 'SHELXL97 (Sheldrick, 1997)'
_computing_structure_solution 'SHELXS97 (Sheldrick, 1997)'
_diffrn_ambient_temperature 293(2)
_diffrn_measured_fraction_theta_full 0.996
_diffrn_measured_fraction_theta_max 0.996
_diffrn_measurement_device_type 'Bruker SMART CCD area-detector'
_diffrn_measurement_method '\f and \w'
_diffrn_radiation_monochromator graphite
_diffrn_radiation_source 'fine-focus sealed tube'
_diffrn_radiation_type MoK\a
_diffrn_radiation_wavelength 0.71073
_diffrn_reflns_av_R_equivalents 0.0187
_diffrn_reflns_av_sigmaI/netI 0.0202
_diffrn_reflns_limit_h_max 4
_diffrn_reflns_limit_h_min -4
_diffrn_reflns_limit_k_max 16
_diffrn_reflns_limit_k_min -16
_diffrn_reflns_limit_l_max 15
_diffrn_reflns_limit_l_min -12
_diffrn_reflns_number 3621
_diffrn_reflns_theta_full 25.00
_diffrn_reflns_theta_max 25.00
_diffrn_reflns_theta_min 2.14
_diffrn_standards_number 0
_exptl_absorpt_coefficient_mu 0.456
_exptl_absorpt_correction_T_max 0.9181
_exptl_absorpt_correction_T_min 0.8710
_exptl_absorpt_correction_type multi-scan
_exptl_absorpt_process_details '(SADABS; Sheldrick, 1996)'
_exptl_crystal_colour colourless
_exptl_crystal_density_diffrn 1.445
_exptl_crystal_density_method 'not measured'
_exptl_crystal_description block
_exptl_crystal_F_000 320
_exptl_crystal_size_max 0.37
_exptl_crystal_size_mid 0.26
_exptl_crystal_size_min 0.17
_refine_diff_density_max 0.260
_refine_diff_density_min -0.208
_refine_ls_extinction_method none
_refine_ls_goodness_of_fit_ref 1.130
_refine_ls_hydrogen_treatment constr
_refine_ls_matrix_type full
_refine_ls_number_parameters 91
_refine_ls_number_reflns 1257
_refine_ls_number_restraints 0
_refine_ls_restrained_S_all 1.130
_refine_ls_R_factor_all 0.0513
_refine_ls_R_factor_gt 0.0459
_refine_ls_shift/su_max 0.000
_refine_ls_shift/su_mean 0.000
_refine_ls_structure_factor_coef Fsqd
_refine_ls_weighting_details 'calc w=1/[\s^2^(Fo^2^)+(0.0374P)^2^+0.4106P] where P=(Fo^2^+2Fc^2^)/3'
_refine_ls_weighting_scheme calc
_refine_ls_wR_factor_gt 0.1014
_refine_ls_wR_factor_ref 0.1045
_reflns_number_gt 1146
_reflns_number_total 1257
_reflns_threshold_expression I>2\s(I)
_cod_data_source_file cv6636.cif
_cod_data_source_block I
_cod_depositor_comments
;
The following automatic conversions were performed:
'_symmetry_cell_setting' value 'Monoclinic' changed to 'monoclinic'
according to '/home/saulius/struct/CIF-dictionaries/cif_core.dic'
dictionary named 'cif_core.dic' version 2.4.1 from 2010-06-29.

Automatic conversion script
Id: cif_fix_enum 1527 2010-12-29 10:47:43Z saulius 

The following automatic conversions were performed:

'_symmetry_cell_setting' value 'Monoclinic' changed to 'monoclinic'
according to /home/saulius/struct/CIF-dictionaries/cif_core.dic
dictionary named 'cif_core.dic' version 2.4.1 from 2010-06-29.

Automatic conversion script
Id: cif_fix_values 1715 2011-07-08 13:25:40Z adriana 
;
_cod_original_sg_symbol_Hall '-P 2yb c'
_cod_original_sg_symbol_H-M 'P 21/c'
_cod_database_code 2208038
_cod_database_fobs_code 2208038

loop_
_symmetry_equiv_pos_as_xyz
'x, y, z'
'-x, y+1/2, -z+1/2'
'-x, -y, -z'
'x, -y-1/2, z-1/2'

loop_
_atom_site_label
_atom_site_fract_x
_atom_site_fract_y
_atom_site_fract_z
_atom_site_U_iso_or_equiv
_atom_site_adp_type
_atom_site_calc_flag
_atom_site_refinement_flags
_atom_site_occupancy
_atom_site_type_symbol
Cl1 0.3280(2) 0.69797(5) 0.19267(6) 0.0669(3) Uani d . 1 Cl
O1 -0.3465(5) 0.90441(12) -0.05281(12) 0.0579(5) Uani d . 1 O
H1A -0.4798 0.9443 -0.0775 0.087 Uiso calc R 1 H
N1 -0.2566(5) 0.92662(13) 0.05125(14) 0.0422(5) Uani d . 1 N
C1 0.3068(7) 0.8957(2) 0.40933(19) 0.0556(7) Uani d . 1 C
H1C 0.3793 0.9018 0.4790 0.067 Uiso calc R 1 H
C2 0.1481(7) 0.97021(19) 0.35779(19) 0.0515(6) Uani d . 1 C
H2A 0.1167 1.0269 0.3924 0.062 Uiso calc R 1 H
C3 0.0359(6) 0.96106(16) 0.25514(18) 0.0443(6) Uani d . 1 C
H3A -0.0700 1.0121 0.2211 0.053 Uiso calc R 1 H
C4 0.0775(5) 0.87702(15) 0.20101(17) 0.0376(5) Uani d . 1 C
C5 0.2457(6) 0.80405(16) 0.25510(19) 0.0427(6) Uani d . 1 C
C6 0.3585(7) 0.81237(18) 0.3584(2) 0.0532(7) Uani d . 1 C
H6A 0.4681 0.7621 0.3929 0.064 Uiso calc R 1 H
C7 -0.0503(6) 0.86684(16) 0.09263(18) 0.0422(5) Uani d . 1 C
H7A 0.0206 0.8160 0.0537 0.051 Uiso calc R 1 H

loop_
_atom_site_aniso_label
_atom_site_aniso_U_11
_atom_site_aniso_U_22
_atom_site_aniso_U_33
_atom_site_aniso_U_12
_atom_site_aniso_U_13
_atom_site_aniso_U_23
Cl1 0.0793(5) 0.0388(4) 0.0816(5) 0.0099(3) -0.0030(4) -0.0032(3)
O1 0.0753(13) 0.0551(11) 0.0405(9) -0.0035(9) -0.0176(8) -0.0033(8)
N1 0.0485(12) 0.0409(10) 0.0362(10) -0.0083(9) -0.0063(8) 0.0024(8)
C1 0.0593(16) 0.0687(18) 0.0376(13) -0.0030(14) -0.0079(12) 0.0039(12)
C2 0.0564(16) 0.0521(15) 0.0458(14) 0.0042(12) 0.0001(11) -0.0061(12)
C3 0.0458(13) 0.0415(12) 0.0450(13) 0.0046(11) -0.0036(10) 0.0021(10)
C4 0.0358(12) 0.0380(12) 0.0391(12) -0.0032(10) 0.0016(9) 0.0033(9)
C5 0.0401(13) 0.0371(12) 0.0509(14) -0.0019(10) 0.0034(10) 0.0049(10)
C6 0.0504(15) 0.0531(15) 0.0549(15) 0.0020(12) -0.0067(12) 0.0165(12)
C7 0.0443(13) 0.0380(12) 0.0443(13) -0.0030(10) 0.0015(10) -0.0011(10)

loop_
_atom_type_symbol
_atom_type_description
_atom_type_scat_dispersion_real
_atom_type_scat_dispersion_imag
_atom_type_scat_source
C C 0.0033 0.0016 'International Tables Vol C Tables 4.2.6.8 and 6.1.1.4'
H H 0.0000 0.0000 'International Tables Vol C Tables 4.2.6.8 and 6.1.1.4'
N N 0.0061 0.0033 'International Tables Vol C Tables 4.2.6.8 and 6.1.1.4'
O O 0.0106 0.0060 'International Tables Vol C Tables 4.2.6.8 and 6.1.1.4'
Cl Cl 0.1484 0.1585 'International Tables Vol C Tables 4.2.6.8 and 6.1.1.4'

loop_
_geom_angle_atom_site_label_1
_geom_angle_atom_site_label_2
_geom_angle_atom_site_label_3
_geom_angle
_geom_angle_publ_flag
N1 O1 H1A 109.5 ?
C7 N1 O1 111.71(19) yes
C6 C1 C2 120.3(2) ?
C6 C1 H1C 119.9 ?
C2 C1 H1C 119.9 ?
C3 C2 C1 120.1(2) ?
C3 C2 H2A 120.0 ?
C1 C2 H2A 120.0 ?
C2 C3 C4 121.5(2) ?
C2 C3 H3A 119.3 ?
C4 C3 H3A 119.3 ?
C5 C4 C3 116.7(2) ?
C5 C4 C7 122.0(2) ?
C3 C4 C7 121.3(2) ?
C6 C5 C4 122.3(2) ?
C6 C5 Cl1 117.44(18) ?
C4 C5 Cl1 120.28(19) ?
C1 C6 C5 119.1(2) ?
C1 C6 H6A 120.4 ?
C5 C6 H6A 120.4 ?
N1 C7 C4 120.6(2) yes
N1 C7 H7A 119.7 ?
C4 C7 H7A 119.7 ?

loop_
_geom_bond_atom_site_label_1
_geom_bond_atom_site_label_2
_geom_bond_distance
_geom_bond_publ_flag
Cl1 C5 1.744(2) yes
O1 N1 1.402(2) yes
O1 H1A 0.8200 ?
N1 C7 1.266(3) yes
C1 C6 1.372(4) ?
C1 C2 1.375(4) ?
C1 H1C 0.9300 ?
C2 C3 1.375(3) ?
C2 H2A 0.9300 ?
C3 C4 1.394(3) ?
C3 H3A 0.9300 ?
C4 C5 1.390(3) ?
C4 C7 1.462(3) ?
C5 C6 1.382(4) ?
C6 H6A 0.9300 ?
C7 H7A 0.9300 ?

loop_
_geom_hbond_atom_site_label_D
_geom_hbond_atom_site_label_H
_geom_hbond_atom_site_label_A
_geom_hbond_site_symmetry_A
_geom_hbond_distance_DH
_geom_hbond_distance_HA
_geom_hbond_distance_DA
_geom_hbond_angle_DHA
O1 H1A N1 3_475 0.82 2.14 2.855(3) 146
C6 H6A O1 4_676 0.93 2.55 3.451(3) 162

loop_
_geom_torsion_atom_site_label_1
_geom_torsion_atom_site_label_2
_geom_torsion_atom_site_label_3
_geom_torsion_atom_site_label_4
_geom_torsion
C6 C1 C2 C3 1.0(4)
C1 C2 C3 C4 0.3(4)
C2 C3 C4 C5 -1.7(3)
C2 C3 C4 C7 178.4(2)
C3 C4 C5 C6 1.9(3)
C7 C4 C5 C6 -178.1(2)
C3 C4 C5 Cl1 -177.04(17)
C7 C4 C5 Cl1 2.9(3)
C2 C1 C6 C5 -0.7(4)
C4 C5 C6 C1 -0.7(4)
Cl1 C5 C6 C1 178.2(2)
O1 N1 C7 C4 179.72(19)
C5 C4 C7 N1 166.5(2)
C3 C4 C7 N1 -13.5(3)

loop_
_cod_related_entry_id
_cod_related_entry_database
_cod_related_entry_code
1 ChemSpider 5259065
